data_2237689
loop_
_publ_author_name
'Gou, Gao-Zhang'
'Ma, Rui'
'Zhou, Qing-Di'
'Chi, Shao-Ming'

_publ_section_title
;
 <i>N</i>-(7-Methyl-1,8-naphthyridin-2-yl)acetamide--acetic acid (1/1)
;
_journal_coeditor_code QM2092
_journal_issue 4
_journal_name_full 'Acta Crystallographica Section E'
_journal_page_first o489
_journal_paper_doi 10.1107/S1600536813005242
_journal_volume 69
_journal_year 2013
_chemical_formula_iupac 'C11 H11 N3 O1, C2 H4 O2'
_chemical_formula_moiety 'C11 H11 N3 O1, C2 H4 O2'
_chemical_formula_sum 'C13 H15 N3 O3'
_chemical_formula_weight 261.28
_chemical_name_systematic
;
<i>N</i>-(7-Methyl-1,8-naphthyridin-2-yl)acetamide--acetic acid (1/1)
;
_space_group_IT_number 2
_space_group_name_Hall '-P 1'
_symmetry_cell_setting triclinic
_symmetry_space_group_name_Hall '-P 1'
_symmetry_space_group_name_H-M 'P -1'
_atom_sites_solution_hydrogens geom
_atom_sites_solution_primary direct
_atom_sites_solution_secondary difmap
_audit_creation_method SHELXL-97
_cell_angle_alpha 71.30(3)
_cell_angle_beta 76.43(3)
_cell_angle_gamma 78.64(3)
_cell_formula_units_Z 2
_cell_length_a 8.3628(17)
_cell_length_b 9.0904(18)
_cell_length_c 9.5093(19)
_cell_measurement_reflns_used 25
_cell_measurement_temperature 293(2)
_cell_measurement_theta_max 26.00
_cell_measurement_theta_min 3.09
_cell_volume 659.8(3)
_computing_cell_refinement 'PROCESS-AUTO (Rigaku, 1998)'
_computing_data_collection 'PROCESS-AUTO (Rigaku, 1998)'
_computing_data_reduction 'CrystalStructure (Rigaku/MSC, 2006)'
_computing_molecular_graphics 'DIAMOND (Brandenburg, 1999)'
_computing_publication_material 'SHELXL97 (Sheldrick, 2008)'
_computing_structure_refinement 'SHELXL97 (Sheldrick, 2008)'
_computing_structure_solution 'SHELXS97 (Sheldrick, 2008)'
_diffrn_ambient_temperature 293(2)
_diffrn_measured_fraction_theta_full 0.995
_diffrn_measured_fraction_theta_max 0.995
_diffrn_measurement_device_type 'Rigaku R-AXIS RAPID'
_diffrn_measurement_method '\w scans'
_diffrn_radiation_monochromator graphite
_diffrn_radiation_source 'fine-focus sealed tube'
_diffrn_radiation_type MoK\a
_diffrn_radiation_wavelength 0.71073
_diffrn_reflns_av_R_equivalents 0.0584
_diffrn_reflns_av_sigmaI/netI 0.0946
_diffrn_reflns_limit_h_max 10
_diffrn_reflns_limit_h_min -10
_diffrn_reflns_limit_k_max 10
_diffrn_reflns_limit_k_min -11
_diffrn_reflns_limit_l_max 11
_diffrn_reflns_limit_l_min -11
_diffrn_reflns_number 5757
_diffrn_reflns_theta_full 26.00
_diffrn_reflns_theta_max 26.00
_diffrn_reflns_theta_min 3.09
_diffrn_standards_decay_% 0
_diffrn_standards_interval_count 150
_diffrn_standards_number 2
_exptl_absorpt_coefficient_mu 0.096
_exptl_absorpt_correction_T_max 0.9933
_exptl_absorpt_correction_T_min 0.9858
_exptl_absorpt_correction_type multi-scan
_exptl_absorpt_process_details '(ABSCOR; Higashi, 1995)'
_exptl_crystal_colour yellow
_exptl_crystal_density_diffrn 1.315
_exptl_crystal_density_method 'not measured'
_exptl_crystal_description flaky
_exptl_crystal_F_000 276
_exptl_crystal_size_max 0.15
_exptl_crystal_size_mid 0.10
_exptl_crystal_size_min 0.07
_refine_diff_density_max 0.209
_refine_diff_density_min -0.196
_refine_ls_extinction_method none
_refine_ls_goodness_of_fit_ref 0.907
_refine_ls_hydrogen_treatment constr
_refine_ls_matrix_type full
_refine_ls_number_parameters 172
_refine_ls_number_reflns 2591
_refine_ls_number_restraints 0
_refine_ls_restrained_S_all 0.907
_refine_ls_R_factor_all 0.1563
_refine_ls_R_factor_gt 0.0472
_refine_ls_shift/su_max 0.000
_refine_ls_shift/su_mean 0.000
_refine_ls_structure_factor_coef Fsqd
_refine_ls_weighting_details 'calc w=1/[\s^2^(Fo^2^)+(0.0724P)^2^+0.0000P] where P=(Fo^2^+2Fc^2^)/3'
_refine_ls_weighting_scheme calc
_refine_ls_wR_factor_gt 0.1121
_refine_ls_wR_factor_ref 0.1597
_reflns_number_gt 1014
_reflns_number_total 2591
_reflns_threshold_expression I>2sigma(I)
_cod_data_source_file qm2092.cif
_cod_data_source_block I
_cod_original_cell_volume 659.8(2)
_cod_database_code 2237689
_cod_database_fobs_code 2237689

loop_
_symmetry_equiv_pos_as_xyz
'x, y, z'
'-x, -y, -z'

loop_
_atom_site_type_symbol
_atom_site_label
_atom_site_fract_x
_atom_site_fract_y
_atom_site_fract_z
_atom_site_U_iso_or_equiv
_atom_site_adp_type
_atom_site_calc_flag
_atom_site_refinement_flags
_atom_site_occupancy
_atom_site_symmetry_multiplicity
N N2 0.0316(3) 0.2121(2) 0.5279(2) 0.0452(6) Uani d . 1 1
N N3 0.2361(3) 0.1068(3) 0.3663(3) 0.0504(7) Uani d . 1 1
O O3 0.9707(3) -0.5868(2) 0.2515(2) 0.0681(7) Uani d . 1 1
H H3A 0.9822 -0.6417 0.3366 0.102 Uiso calc R 1 1
C C6 0.1937(4) -0.0352(3) 0.6338(3) 0.0449(8) Uani d . 1 1
C C10 0.1549(4) 0.0928(3) 0.5099(3) 0.0462(8) Uani d . 1 1
C C3 -0.0509(4) 0.2067(3) 0.6651(3) 0.0476(8) Uani d . 1 1
C C4 -0.0218(4) 0.0819(3) 0.7965(3) 0.0551(9) Uani d . 1 1
H H4A -0.0838 0.0818 0.8915 0.066 Uiso calc R 1 1
O O2 0.7624(3) -0.4612(2) 0.3776(3) 0.0735(8) Uani d . 1 1
C C5 0.1006(4) -0.0375(3) 0.7772(3) 0.0541(9) Uani d . 1 1
H H5A 0.1223 -0.1213 0.8603 0.065 Uiso calc R 1 1
N N1 -0.1743(3) 0.3336(3) 0.6728(3) 0.0537(8) Uani d . 1 1
H H1A -0.1948 0.3949 0.5872 0.064 Uiso calc R 1 1
O O1 -0.2586(3) 0.2989(3) 0.9261(2) 0.0799(8) Uani d . 1 1
C C7 0.3229(4) -0.1511(3) 0.6026(4) 0.0559(9) Uani d . 1 1
H H7A 0.3533 -0.2369 0.6808 0.067 Uiso calc R 1 1
C C12 0.8447(4) -0.4767(3) 0.2609(4) 0.0577(9) Uani d . 1 1
C C8 0.4028(4) -0.1383(3) 0.4598(4) 0.0564(9) Uani d . 1 1
H H8A 0.4878 -0.2153 0.4384 0.068 Uiso calc R 1 1
C C1 -0.3839(4) 0.5235(3) 0.7581(3) 0.0659(10) Uani d . 1 1
H H1B -0.4453 0.5463 0.8492 0.099 Uiso calc R 1 1
H H1C -0.4594 0.5117 0.7016 0.099 Uiso calc R 1 1
H H1D -0.3215 0.6079 0.6984 0.099 Uiso calc R 1 1
C C9 0.3559(4) -0.0064(3) 0.3426(3) 0.0504(8) Uani d . 1 1
C C11 0.4429(5) 0.0117(4) 0.1835(4) 0.0734(11) Uani d . 1 1
H H11A 0.3959 0.1073 0.1191 0.110 Uiso calc R 1 1
H H11B 0.4302 -0.0754 0.1526 0.110 Uiso calc R 1 1
H H11C 0.5587 0.0150 0.1761 0.110 Uiso calc R 1 1
C C2 -0.2675(4) 0.3748(3) 0.7971(4) 0.0549(9) Uani d . 1 1
C C13 0.8161(5) -0.3725(4) 0.1088(4) 0.0802(12) Uani d . 1 1
H H13A 0.7230 -0.2939 0.1209 0.120 Uiso calc R 1 1
H H13B 0.7938 -0.4339 0.0519 0.120 Uiso calc R 1 1
H H13C 0.9131 -0.3229 0.0561 0.120 Uiso calc R 1 1

loop_
_atom_site_aniso_label
_atom_site_aniso_U_11
_atom_site_aniso_U_22
_atom_site_aniso_U_33
_atom_site_aniso_U_12
_atom_site_aniso_U_13
_atom_site_aniso_U_23
N2 0.0466(16) 0.0427(13) 0.0422(14) 0.0025(11) -0.0123(12) -0.0088(10)
N3 0.0497(17) 0.0534(14) 0.0479(15) -0.0011(13) -0.0106(13) -0.0165(11)
O3 0.0696(17) 0.0648(13) 0.0544(14) 0.0067(12) -0.0116(12) -0.0051(10)
C6 0.049(2) 0.0403(15) 0.0454(17) 0.0008(14) -0.0183(15) -0.0089(13)
C10 0.046(2) 0.0418(16) 0.0518(19) 0.0017(14) -0.0195(16) -0.0124(14)
C3 0.050(2) 0.0474(16) 0.0463(18) 0.0025(14) -0.0161(15) -0.0150(13)
C4 0.069(2) 0.0499(16) 0.0403(16) 0.0040(16) -0.0168(16) -0.0073(13)
O2 0.0814(19) 0.0733(15) 0.0530(15) 0.0150(13) -0.0145(14) -0.0142(12)
C5 0.063(2) 0.0435(16) 0.0499(19) 0.0003(15) -0.0160(17) -0.0061(13)
N1 0.0588(19) 0.0493(13) 0.0455(14) 0.0120(13) -0.0159(13) -0.0103(11)
O1 0.093(2) 0.0765(15) 0.0464(14) 0.0227(14) -0.0069(12) -0.0092(11)
C7 0.055(2) 0.0464(17) 0.063(2) 0.0073(15) -0.0226(17) -0.0115(14)
C12 0.061(2) 0.0537(18) 0.052(2) -0.0009(17) -0.0167(18) -0.0058(15)
C8 0.054(2) 0.0514(17) 0.065(2) 0.0060(16) -0.0167(18) -0.0213(15)
C1 0.062(2) 0.0562(19) 0.063(2) 0.0124(17) -0.0070(18) -0.0096(16)
C9 0.047(2) 0.0543(18) 0.0519(19) -0.0030(15) -0.0084(16) -0.0209(15)
C11 0.068(3) 0.079(2) 0.070(2) 0.007(2) -0.007(2) -0.0303(18)
C2 0.052(2) 0.0570(18) 0.0480(19) 0.0035(16) -0.0085(16) -0.0122(15)
C13 0.083(3) 0.076(2) 0.064(2) 0.000(2) -0.024(2) 0.0049(18)

loop_
_atom_type_symbol
_atom_type_description
_atom_type_scat_dispersion_real
_atom_type_scat_dispersion_imag
_atom_type_scat_source
C C 0.0033 0.0016 'International Tables Vol C Tables 4.2.6.8 and 6.1.1.4'
H H 0.0000 0.0000 'International Tables Vol C Tables 4.2.6.8 and 6.1.1.4'
N N 0.0061 0.0033 'International Tables Vol C Tables 4.2.6.8 and 6.1.1.4'
O O 0.0106 0.0060 'International Tables Vol C Tables 4.2.6.8 and 6.1.1.4'

loop_
_geom_angle_atom_site_label_1
_geom_angle_atom_site_label_2
_geom_angle_atom_site_label_3
_geom_angle
C3 N2 C10 118.3(2)
C9 N3 C10 117.6(2)
C12 O3 H3A 109.5
C5 C6 C7 125.0(3)
C5 C6 C10 118.0(2)
C7 C6 C10 117.0(3)
N3 C10 N2 115.3(2)
N3 C10 C6 123.0(2)
N2 C10 C6 121.7(3)
N2 C3 N1 114.4(2)
N2 C3 C4 124.0(2)
N1 C3 C4 121.7(3)
C5 C4 C3 117.3(3)
C5 C4 H4A 121.3
C3 C4 H4A 121.3
C4 C5 C6 120.7(3)
C4 C5 H5A 119.7
C6 C5 H5A 119.7
C2 N1 C3 129.4(2)
C2 N1 H1A 115.3
C3 N1 H1A 115.3
C8 C7 C6 120.1(3)
C8 C7 H7A 120.0
C6 C7 H7A 120.0
O2 C12 O3 123.8(3)
O2 C12 C13 123.9(3)
O3 C12 C13 112.2(3)
C7 C8 C9 119.2(3)
C7 C8 H8A 120.4
C9 C8 H8A 120.4
C2 C1 H1B 109.5
C2 C1 H1C 109.5
H1B C1 H1C 109.5
C2 C1 H1D 109.5
H1B C1 H1D 109.5
H1C C1 H1D 109.5
N3 C9 C8 123.1(3)
N3 C9 C11 116.5(3)
C8 C9 C11 120.4(3)
C9 C11 H11A 109.5
C9 C11 H11B 109.5
H11A C11 H11B 109.5
C9 C11 H11C 109.5
H11A C11 H11C 109.5
H11B C11 H11C 109.5
O1 C2 N1 124.0(3)
O1 C2 C1 122.8(3)
N1 C2 C1 113.3(3)
C12 C13 H13A 109.5
C12 C13 H13B 109.5
H13A C13 H13B 109.5
C12 C13 H13C 109.5
H13A C13 H13C 109.5
H13B C13 H13C 109.5

loop_
_geom_bond_atom_site_label_1
_geom_bond_atom_site_label_2
_geom_bond_distance
N2 C3 1.315(3)
N2 C10 1.365(3)
N3 C9 1.322(3)
N3 C10 1.353(3)
O3 C12 1.310(3)
O3 H3A 0.8200
C6 C5 1.399(4)
C6 C7 1.402(4)
C6 C10 1.414(3)
C3 N1 1.397(3)
C3 C4 1.426(4)
C4 C5 1.364(4)
C4 H4A 0.9300
O2 C12 1.195(3)
C5 H5A 0.9300
N1 C2 1.371(3)
N1 H1A 0.8600
O1 C2 1.211(3)
C7 C8 1.344(4)
C7 H7A 0.9300
C12 C13 1.497(4)
C8 C9 1.413(4)
C8 H8A 0.9300
C1 C2 1.498(4)
C1 H1B 0.9600
C1 H1C 0.9600
C1 H1D 0.9600
C9 C11 1.489(4)
C11 H11A 0.9600
C11 H11B 0.9600
C11 H11C 0.9600
C13 H13A 0.9600
C13 H13B 0.9600
C13 H13C 0.9600

loop_
_geom_hbond_atom_site_label_D
_geom_hbond_atom_site_label_H
_geom_hbond_atom_site_label_A
_geom_hbond_site_symmetry_A
_geom_hbond_distance_DH
_geom_hbond_distance_HA
_geom_hbond_distance_DA
_geom_hbond_angle_DHA
O3 H3A N2 1_645 0.82 1.96 2.774(3) 173.1
N1 H1A O2 1_465 0.86 2.07 2.931(3) 178.2

loop_
_geom_torsion_atom_site_label_1
_geom_torsion_atom_site_label_2
_geom_torsion_atom_site_label_3
_geom_torsion_atom_site_label_4
_geom_torsion
C9 N3 C10 N2 -179.5(3)
C9 N3 C10 C6 0.7(4)
C3 N2 C10 N3 -179.2(3)
C3 N2 C10 C6 0.6(4)
C5 C6 C10 N3 -179.7(3)
C7 C6 C10 N3 0.0(4)
C5 C6 C10 N2 0.6(4)
C7 C6 C10 N2 -179.8(3)
C10 N2 C3 N1 179.9(3)
C10 N2 C3 C4 -1.3(5)
N2 C3 C4 C5 0.8(5)
N1 C3 C4 C5 179.5(3)
C3 C4 C5 C6 0.5(5)
C7 C6 C5 C4 179.3(3)
C10 C6 C5 C4 -1.1(5)
N2 C3 N1 C2 -170.8(3)
C4 C3 N1 C2 10.3(5)
C5 C6 C7 C8 179.0(3)
C10 C6 C7 C8 -0.6(5)
C6 C7 C8 C9 0.6(5)
C10 N3 C9 C8 -0.7(4)
C10 N3 C9 C11 179.8(3)
C7 C8 C9 N3 0.0(5)
C7 C8 C9 C11 179.5(3)
C3 N1 C2 O1 -2.5(5)
C3 N1 C2 C1 177.9(3)

loop_
_cod_related_entry_id
_cod_related_entry_database
_cod_related_entry_code
1 ChemSpider 30658395
